data_1550895
loop_
_publ_author_name
'Ma, Xin'
'Hu, Xiaoqiang'
'Zhang, Yixin'
'Mu, Hongliang'
'Cui, Lei'
'Jian, Zhongbao'

_publ_section_title
;
 Preparation and in situ chain-end-functionalization of branched ethylene
 oligomers by monosubstituted \a-diimine nickel catalysts
;
_journal_issue 20
_journal_name_full 'Polymer Chemistry'
_journal_page_first 2596
_journal_paper_doi 10.1039/C9PY00433E
_journal_volume 10
_journal_year 2019
_chemical_formula_sum 'C55 H63 Cl N2 O12 Pd'
_chemical_formula_weight 1085.92
_space_group_crystal_system orthorhombic
_space_group_IT_number 61
_space_group_name_Hall '-P 2ac 2ab'
_space_group_name_H-M_alt 'P b c a'
_symmetry_space_group_name_Hall '-P 2ac 2ab'
_symmetry_space_group_name_H-M 'P b c a'
_atom_sites_solution_hydrogens geom
_audit_creation_method SHELXL-2014/7
_audit_update_record
;
2019-03-15 deposited with the CCDC.    2019-04-15 downloaded from the CCDC.
;
_cell_angle_alpha 90
_cell_angle_beta 90
_cell_angle_gamma 90
_cell_formula_units_Z 8
_cell_length_a 22.260
_cell_length_b 22.2598(5)
_cell_length_c 25.7392(5)
_cell_measurement_reflns_used 6088
_cell_measurement_temperature 185(2)
_cell_measurement_theta_max 18.8992
_cell_measurement_theta_min 2.1935
_cell_volume 12753.9(4)
_computing_cell_refinement 'Bruker SMART'
_computing_data_collection 'Bruker SMART'
_computing_data_reduction 'Bruker SAINT'
_computing_molecular_graphics 'Bruker SHELXTL'
_computing_publication_material 'Bruker SHELXTL'
_computing_structure_refinement 'Bruker SHELXTL'
_computing_structure_solution 'Bruker SHELXTL'
_diffrn_ambient_temperature 185(2)
_diffrn_measured_fraction_theta_full 0.981
_diffrn_measured_fraction_theta_max 0.975
_diffrn_measurement_device_type 'CCD area detector'
_diffrn_measurement_method 'phi and omega scans'
_diffrn_radiation_monochromator graphite
_diffrn_radiation_source 'sealed tube'
_diffrn_radiation_type MoK\a
_diffrn_radiation_wavelength 0.71073
_diffrn_reflns_av_R_equivalents 0.1254
_diffrn_reflns_av_unetI/netI 0.1291
_diffrn_reflns_Laue_measured_fraction_full 0.981
_diffrn_reflns_Laue_measured_fraction_max 0.975
_diffrn_reflns_limit_h_max 25
_diffrn_reflns_limit_h_min -26
_diffrn_reflns_limit_k_max 27
_diffrn_reflns_limit_k_min -27
_diffrn_reflns_limit_l_max 25
_diffrn_reflns_limit_l_min -32
_diffrn_reflns_number 85137
_diffrn_reflns_point_group_measured_fraction_full 0.981
_diffrn_reflns_point_group_measured_fraction_max 0.975
_diffrn_reflns_theta_full 25.242
_diffrn_reflns_theta_max 26.403
_diffrn_reflns_theta_min 1.516
_exptl_absorpt_coefficient_mu 0.385
_exptl_absorpt_correction_type none
_exptl_crystal_colour orange
_exptl_crystal_density_diffrn 1.131
_exptl_crystal_description block
_exptl_crystal_F_000 4528
_exptl_crystal_size_max 0.200
_exptl_crystal_size_mid 0.200
_exptl_crystal_size_min 0.100
_refine_diff_density_max 1.055
_refine_diff_density_min -0.490
_refine_diff_density_rms 0.086
_refine_ls_extinction_method none
_refine_ls_goodness_of_fit_ref 0.976
_refine_ls_hydrogen_treatment 'riding mode'
_refine_ls_matrix_type full
_refine_ls_number_parameters 664
_refine_ls_number_reflns 12764
_refine_ls_number_restraints 26
_refine_ls_restrained_S_all 0.976
_refine_ls_R_factor_all 0.1528
_refine_ls_R_factor_gt 0.0641
_refine_ls_shift/su_max 0.000
_refine_ls_shift/su_mean 0.000
_refine_ls_structure_factor_coef Fsqd
_refine_ls_weighting_details 'w=1/[\s^2^(Fo^2^)+(0.0917P)^2^] where P=(Fo^2^+2Fc^2^)/3'
_refine_ls_weighting_scheme calc
_refine_ls_wR_factor_gt 0.1572
_refine_ls_wR_factor_ref 0.1894
_reflns_Friedel_coverage 0.000
_reflns_number_gt 6045
_reflns_number_total 12764
_reflns_threshold_expression 'I > 2\s(I)'
_cod_data_source_file c9py00433e2.cif
_cod_data_source_block 1_sq_CCDC2
_cod_depositor_comments 'Adding full bibliography for 1550892--1550895.cif.'
_cod_original_cell_volume 12753.7(4)
_cod_database_code 1550895
_shelx_shelxl_version_number 2014/7
_shelx_space_group_comment
;
The symmetry employed for this shelxl refinement is uniquely defined
by the following loop, which should always be used as a source of
symmetry information in preference to the above space-group names.
They are only intended as comments.
;
_shelx_estimated_absorpt_t_min 0.927
_shelx_estimated_absorpt_t_max 0.963

loop_
_space_group_symop_operation_xyz
'x, y, z'
'-x+1/2, -y, z+1/2'
'x+1/2, -y+1/2, -z'
'-x, y+1/2, -z+1/2'
'-x, -y, -z'
'x-1/2, y, -z-1/2'
'-x-1/2, y-1/2, z'
'x, -y-1/2, z-1/2'

loop_
_atom_site_label
_atom_site_type_symbol
_atom_site_fract_x
_atom_site_fract_y
_atom_site_fract_z
_atom_site_U_iso_or_equiv
_atom_site_adp_type
_atom_site_occupancy
_atom_site_site_symmetry_order
_atom_site_calc_flag
_atom_site_refinement_flags_posn
_atom_site_refinement_flags_adp
_atom_site_refinement_flags_occupancy
_atom_site_disorder_assembly
_atom_site_disorder_group
Pd1 Pd 0.33220(2) 0.44815(2) 0.18642(2) 0.03601(15) Uani 1 1 d . . . . .
Cl1 Cl 0.38298(9) 0.53394(7) 0.16653(7) 0.0696(5) Uani 1 1 d . . . . .
O1 O 0.35795(18) 0.18279(16) 0.13640(14) 0.0472(10) Uani 1 1 d . . . . .
O2 O 0.25625(19) 0.16703(16) 0.09118(14) 0.0486(10) Uani 1 1 d . . . . .
O3 O 0.0087(2) 0.30654(18) 0.32084(16) 0.0631(13) Uani 1 1 d . . . . .
O4 O 0.04608(18) 0.21986(16) 0.26073(14) 0.0525(11) Uani 1 1 d . . . . .
O5 O 0.0554(2) 0.42762(19) -0.02622(15) 0.0614(12) Uani 1 1 d . . . . .
O6 O 0.1680(2) 0.4528(2) -0.01431(18) 0.0914(18) Uani 1 1 d . . . . .
O7 O 0.25610(19) 0.67269(17) 0.31909(19) 0.0695(14) Uani 1 1 d D U . . .
O8 O 0.36044(19) 0.68778(16) 0.36071(16) 0.0575(11) Uani 1 1 d . . . . .
O9 O 0.3726(2) 0.2974(2) 0.45504(17) 0.0733(14) Uani 1 1 d . . . . .
O10 O 0.4074(2) 0.26896(17) 0.36286(17) 0.0623(12) Uani 1 1 d . . . . .
O11 O 0.66724(19) 0.55713(19) 0.29252(18) 0.0624(12) Uani 1 1 d . . . . .
O12 O 0.5976(2) 0.5630(2) 0.21190(18) 0.0690(13) Uani 1 1 d . . . . .
N1 N 0.3095(2) 0.46960(18) 0.26399(17) 0.0363(11) Uani 1 1 d . . . . .
N2 N 0.28972(19) 0.37229(17) 0.21195(17) 0.0336(11) Uani 1 1 d . . . . .
C1 C 0.2519(3) 0.4355(2) 0.3409(2) 0.0538(17) Uani 1 1 d . . . . .
H1A H 0.2090 0.4314 0.3382 0.081 Uiso 1 1 calc R U . . .
H1B H 0.2615 0.4742 0.3549 0.081 Uiso 1 1 calc R U . . .
H1C H 0.2674 0.4047 0.3633 0.081 Uiso 1 1 calc R U . . .
C2 C 0.2794(2) 0.4292(2) 0.2880(2) 0.0342(13) Uani 1 1 d . . . . .
C3 C 0.2716(2) 0.3719(2) 0.2593(2) 0.0350(13) Uani 1 1 d . . . . .
C4 C 0.2465(3) 0.3184(2) 0.2874(2) 0.0494(16) Uani 1 1 d . . . . .
H4A H 0.2072 0.3279 0.3005 0.074 Uiso 1 1 calc R U . . .
H4B H 0.2724 0.3080 0.3158 0.074 Uiso 1 1 calc R U . . .
H4C H 0.2437 0.2850 0.2639 0.074 Uiso 1 1 calc R U . . .
C5 C 0.3236(3) 0.5257(2) 0.2904(2) 0.0358(13) Uani 1 1 d . . . . .
C6 C 0.2811(3) 0.5714(2) 0.2913(2) 0.0468(16) Uani 1 1 d . . . . .
H6A H 0.2438 0.5659 0.2759 0.056 Uiso 1 1 calc R U . . .
C7 C 0.2948(3) 0.6246(2) 0.3150(2) 0.0469(16) Uani 1 1 d . . . . .
C8 C 0.3514(3) 0.6323(2) 0.3382(2) 0.0426(15) Uani 1 1 d . . . . .
C9 C 0.3936(3) 0.5874(2) 0.3345(2) 0.0411(14) Uani 1 1 d . . . . .
H9A H 0.4318 0.5936 0.3481 0.049 Uiso 1 1 calc R U . . .
C10 C 0.3803(3) 0.5330(2) 0.31077(19) 0.0362(13) Uani 1 1 d . . . . .
C11 C 0.4250(2) 0.4814(2) 0.3078(2) 0.0359(13) Uani 1 1 d . . . . .
H11A H 0.4178 0.4618 0.2743 0.043 Uiso 1 1 calc R U . . .
C12 C 0.4107(2) 0.4341(2) 0.3490(2) 0.0383(14) Uani 1 1 d . . . . .
C13 C 0.3912(3) 0.4490(3) 0.3980(2) 0.0477(15) Uani 1 1 d . . . . .
H13A H 0.3872 0.4893 0.4070 0.057 Uiso 1 1 calc R U . . .
C14 C 0.3774(3) 0.4048(3) 0.4346(2) 0.0542(17) Uani 1 1 d . . . . .
H14A H 0.3641 0.4156 0.4675 0.065 Uiso 1 1 calc R U . . .
C15 C 0.3835(3) 0.3457(3) 0.4219(2) 0.0484(16) Uani 1 1 d . . . . .
C16 C 0.4039(3) 0.3291(2) 0.3725(2) 0.0428(15) Uani 1 1 d . . . . .
C17 C 0.4174(2) 0.3736(2) 0.3365(2) 0.0411(14) Uani 1 1 d . . . . .
H17A H 0.4312 0.3628 0.3037 0.049 Uiso 1 1 calc R U . . .
C18 C 0.4902(2) 0.5010(2) 0.3068(2) 0.0351(13) Uani 1 1 d . . . . .
C19 C 0.5271(3) 0.4986(2) 0.3494(2) 0.0420(15) Uani 1 1 d . . . . .
H19A H 0.5122 0.4841 0.3807 0.050 Uiso 1 1 calc R U . . .
C20 C 0.5868(3) 0.5176(2) 0.3463(2) 0.0448(16) Uani 1 1 d . . . . .
H20A H 0.6112 0.5155 0.3755 0.054 Uiso 1 1 calc R U . . .
C21 C 0.6099(3) 0.5395(2) 0.3001(2) 0.0396(15) Uani 1 1 d . . . . .
C22 C 0.5721(3) 0.5420(2) 0.2574(2) 0.0477(16) Uani 1 1 d . . . . .
C23 C 0.5129(3) 0.5231(2) 0.2609(2) 0.0406(15) Uani 1 1 d . . . . .
H23A H 0.4882 0.5253 0.2318 0.049 Uiso 1 1 calc R U . . .
C24 C 0.1999(6) 0.6666(6) 0.2916(11) 0.088(6) Uani 0.75(3) 1 d D U P A 1
H24A H 0.1761 0.7021 0.2967 0.132 Uiso 0.75(3) 1 calc R U P A 1
H24B H 0.2077 0.6614 0.2552 0.132 Uiso 0.75(3) 1 calc R U P A 1
H24C H 0.1785 0.6323 0.3045 0.132 Uiso 0.75(3) 1 calc R U P A 1
C24' C 0.1928(10) 0.661(2) 0.330(3) 0.092(12) Uani 0.25(3) 1 d D U P A 2
H24D H 0.1711 0.6978 0.3314 0.139 Uiso 0.25(3) 1 calc R U P A 2
H24E H 0.1765 0.6363 0.3022 0.139 Uiso 0.25(3) 1 calc R U P A 2
H24F H 0.1890 0.6396 0.3620 0.139 Uiso 0.25(3) 1 calc R U P A 2
C25 C 0.4161(3) 0.6960(3) 0.3880(2) 0.0615(19) Uani 1 1 d . . . . .
H25A H 0.4177 0.7359 0.4019 0.092 Uiso 1 1 calc R U . . .
H25B H 0.4490 0.6900 0.3644 0.092 Uiso 1 1 calc R U . . .
H25C H 0.4187 0.6674 0.4158 0.092 Uiso 1 1 calc R U . . .
C26 C 0.3510(4) 0.3131(4) 0.5065(3) 0.099(3) Uani 1 1 d . . . . .
H26A H 0.3464 0.2773 0.5269 0.149 Uiso 1 1 calc R U . . .
H26B H 0.3129 0.3330 0.5035 0.149 Uiso 1 1 calc R U . . .
H26C H 0.3793 0.3394 0.5230 0.149 Uiso 1 1 calc R U . . .
C27 C 0.4373(3) 0.2514(3) 0.3172(3) 0.071(2) Uani 1 1 d . . . . .
H27A H 0.4408 0.2084 0.3164 0.106 Uiso 1 1 calc R U . . .
H27B H 0.4766 0.2690 0.3165 0.106 Uiso 1 1 calc R U . . .
H27C H 0.4148 0.2648 0.2875 0.106 Uiso 1 1 calc R U . . .
C28 C 0.7069(3) 0.5532(3) 0.3359(3) 0.068(2) Uani 1 1 d . . . . .
H28A H 0.7471 0.5621 0.3248 0.102 Uiso 1 1 calc R U . . .
H28B H 0.7055 0.5134 0.3500 0.102 Uiso 1 1 calc R U . . .
H28C H 0.6948 0.5816 0.3619 0.102 Uiso 1 1 calc R U . . .
C29 C 0.5621(4) 0.5620(3) 0.1662(3) 0.075(2) Uani 1 1 d . . . . .
H29A H 0.5822 0.5839 0.1392 0.113 Uiso 1 1 calc R U . . .
H29B H 0.5239 0.5803 0.1731 0.113 Uiso 1 1 calc R U . . .
H29C H 0.5561 0.5212 0.1553 0.113 Uiso 1 1 calc R U . . .
C30 C 0.2795(3) 0.3196(2) 0.1792(2) 0.0349(13) Uani 1 1 d . . . . .
C31 C 0.3255(3) 0.2767(2) 0.1743(2) 0.0395(14) Uani 1 1 d . . . . .
H31A H 0.3620 0.2824 0.1912 0.047 Uiso 1 1 calc R U . . .
C32 C 0.3163(3) 0.2270(2) 0.1447(2) 0.0387(14) Uani 1 1 d . . . . .
C33 C 0.2621(3) 0.2192(2) 0.1193(2) 0.0387(14) Uani 1 1 d . . . . .
C34 C 0.2182(3) 0.2622(2) 0.1225(2) 0.0389(14) Uani 1 1 d . . . . .
H34A H 0.1828 0.2574 0.1038 0.047 Uiso 1 1 calc R U . . .
C35 C 0.2257(3) 0.3135(2) 0.15394(19) 0.0320(13) Uani 1 1 d . . . . .
C36 C 0.1760(2) 0.3606(2) 0.1598(2) 0.0377(14) Uani 1 1 d . . . . .
H36A H 0.1963 0.3982 0.1691 0.045 Uiso 1 1 calc R U . . .
C37 C 0.1348(2) 0.3454(2) 0.2058(2) 0.0333(13) Uani 1 1 d . . . . .
C38 C 0.1164(3) 0.3898(2) 0.2383(2) 0.0452(15) Uani 1 1 d . . . . .
H38A H 0.1318 0.4283 0.2342 0.054 Uiso 1 1 calc R U . . .
C39 C 0.0742(3) 0.3783(3) 0.2781(2) 0.0504(17) Uani 1 1 d . . . . .
H39A H 0.0622 0.4091 0.3003 0.061 Uiso 1 1 calc R U . . .
C40 C 0.0512(3) 0.3217(2) 0.2838(2) 0.0460(16) Uani 1 1 d . . . . .
C41 C 0.0708(3) 0.2758(2) 0.2518(2) 0.0396(14) Uani 1 1 d . . . . .
C42 C 0.1120(3) 0.2878(2) 0.2133(2) 0.0351(13) Uani 1 1 d . . . . .
H42A H 0.1250 0.2568 0.1919 0.042 Uiso 1 1 calc R U . . .
C43 C 0.1416(3) 0.3735(2) 0.1100(2) 0.0340(13) Uani 1 1 d . . . . .
C44 C 0.1716(3) 0.4038(3) 0.0709(2) 0.0517(16) Uani 1 1 d . . . . .
H44A H 0.2122 0.4125 0.0749 0.062 Uiso 1 1 calc R U . . .
C45 C 0.1425(3) 0.4216(3) 0.0256(2) 0.0539(17) Uani 1 1 d . . . . .
C46 C 0.0820(3) 0.4076(3) 0.0196(2) 0.0431(15) Uani 1 1 d . . . . .
C47 C 0.0517(3) 0.3782(2) 0.0577(2) 0.0461(15) Uani 1 1 d . . . . .
H47A H 0.0110 0.3699 0.0538 0.055 Uiso 1 1 calc R U . . .
C48 C 0.0825(3) 0.3603(2) 0.1031(2) 0.0405(15) Uani 1 1 d . . . . .
H48A H 0.0620 0.3391 0.1287 0.049 Uiso 1 1 calc R U . . .
C49 C 0.4128(3) 0.1874(3) 0.1635(3) 0.0634(19) Uani 1 1 d . . . . .
H49A H 0.4377 0.1535 0.1553 0.095 Uiso 1 1 calc R U . . .
H49B H 0.4051 0.1882 0.2002 0.095 Uiso 1 1 calc R U . . .
H49C H 0.4330 0.2237 0.1534 0.095 Uiso 1 1 calc R U . . .
C50 C 0.1978(3) 0.1498(3) 0.0758(3) 0.068(2) Uani 1 1 d . . . . .
H50A H 0.1989 0.1097 0.0621 0.102 Uiso 1 1 calc R U . . .
H50B H 0.1835 0.1769 0.0496 0.102 Uiso 1 1 calc R U . . .
H50C H 0.1715 0.1512 0.1053 0.102 Uiso 1 1 calc R U . . .
C51 C -0.0067(3) 0.4153(4) -0.0332(3) 0.089(3) Uani 1 1 d . . . . .
H51A H -0.0182 0.4252 -0.0681 0.133 Uiso 1 1 calc R U . . .
H51B H -0.0298 0.4389 -0.0092 0.133 Uiso 1 1 calc R U . . .
H51C H -0.0141 0.3734 -0.0270 0.133 Uiso 1 1 calc R U . . .
C52 C 0.2297(4) 0.4689(5) -0.0089(3) 0.134(4) Uani 1 1 d . . . . .
H52A H 0.2390 0.5011 -0.0323 0.201 Uiso 1 1 calc R U . . .
H52B H 0.2545 0.4348 -0.0168 0.201 Uiso 1 1 calc R U . . .
H52C H 0.2372 0.4815 0.0262 0.201 Uiso 1 1 calc R U . . .
C53 C -0.0141(4) 0.3538(3) 0.3536(3) 0.092(3) Uani 1 1 d . . . . .
H53A H -0.0424 0.3373 0.3779 0.137 Uiso 1 1 calc R U . . .
H53B H -0.0337 0.3835 0.3326 0.137 Uiso 1 1 calc R U . . .
H53C H 0.0186 0.3720 0.3722 0.137 Uiso 1 1 calc R U . . .
C54 C 0.0675(3) 0.1714(2) 0.2293(2) 0.0633(19) Uani 1 1 d . . . . .
H54A H 0.0474 0.1349 0.2392 0.095 Uiso 1 1 calc R U . . .
H54B H 0.1100 0.1668 0.2343 0.095 Uiso 1 1 calc R U . . .
H54C H 0.0595 0.1799 0.1934 0.095 Uiso 1 1 calc R U . . .
C55 C 0.34351(18) 0.41984(17) 0.10676(15) 0.0111(9) Uani 1 1 d . U . . .
H55A H 0.3839 0.4280 0.0958 0.017 Uiso 1 1 calc R U . . .
H55B H 0.3159 0.4414 0.0850 0.017 Uiso 1 1 calc R U . . .
H55C H 0.3357 0.3775 0.1041 0.017 Uiso 1 1 calc R U . . .

loop_
_atom_site_aniso_label
_atom_site_aniso_U_11
_atom_site_aniso_U_22
_atom_site_aniso_U_33
_atom_site_aniso_U_23
_atom_site_aniso_U_13
_atom_site_aniso_U_12
Pd1 0.0334(3) 0.0358(2) 0.0388(3) 0.0028(2) -0.0043(2) -0.0040(2)
Cl1 0.0740(14) 0.0616(10) 0.0731(12) 0.0126(9) -0.0097(10) -0.0181(9)
O1 0.036(3) 0.046(2) 0.060(3) -0.004(2) -0.006(2) 0.0040(19)
O2 0.048(3) 0.045(2) 0.052(3) -0.011(2) -0.005(2) -0.005(2)
O3 0.076(4) 0.057(3) 0.056(3) 0.007(2) 0.028(2) 0.006(2)
O4 0.068(3) 0.041(2) 0.049(3) 0.003(2) 0.007(2) -0.008(2)
O5 0.053(3) 0.092(3) 0.039(3) 0.020(2) 0.000(2) 0.014(2)
O6 0.061(4) 0.146(5) 0.067(3) 0.069(3) -0.003(3) -0.022(3)
O7 0.036(3) 0.039(2) 0.133(4) -0.014(3) -0.011(3) 0.008(2)
O8 0.049(3) 0.046(2) 0.077(3) -0.021(2) -0.002(2) -0.002(2)
O9 0.073(4) 0.084(3) 0.063(3) 0.029(3) 0.019(3) -0.008(3)
O10 0.072(3) 0.050(3) 0.065(3) 0.000(2) 0.013(3) -0.008(2)
O11 0.028(3) 0.088(3) 0.071(3) -0.017(2) 0.000(2) -0.012(2)
O12 0.048(3) 0.101(4) 0.058(3) -0.004(3) 0.016(3) -0.028(3)
N1 0.039(3) 0.029(2) 0.041(3) 0.000(2) -0.004(2) -0.011(2)
N2 0.034(3) 0.031(2) 0.036(3) -0.005(2) -0.004(2) -0.003(2)
C1 0.067(5) 0.048(4) 0.047(4) -0.011(3) 0.001(3) -0.007(3)
C2 0.023(3) 0.044(3) 0.035(3) -0.010(3) -0.002(3) 0.004(3)
C3 0.034(4) 0.038(3) 0.033(3) -0.003(3) -0.003(3) -0.007(3)
C4 0.065(5) 0.047(3) 0.036(3) -0.001(3) -0.002(3) -0.014(3)
C5 0.028(4) 0.038(3) 0.042(3) -0.002(3) -0.004(3) 0.004(3)
C6 0.031(4) 0.048(3) 0.061(4) 0.003(3) -0.014(3) -0.002(3)
C7 0.037(4) 0.036(3) 0.067(4) -0.003(3) -0.002(3) -0.001(3)
C8 0.043(4) 0.034(3) 0.051(4) -0.006(3) 0.000(3) -0.006(3)
C9 0.035(4) 0.042(3) 0.046(4) -0.004(3) -0.006(3) -0.004(3)
C10 0.037(4) 0.039(3) 0.033(3) -0.006(3) -0.005(3) -0.002(2)
C11 0.037(4) 0.037(3) 0.033(3) 0.002(3) -0.005(3) 0.001(3)
C12 0.033(4) 0.050(4) 0.031(3) 0.000(3) -0.003(3) -0.003(3)
C13 0.039(4) 0.061(4) 0.043(4) -0.004(3) -0.003(3) 0.003(3)
C14 0.048(5) 0.079(5) 0.035(4) -0.001(3) 0.002(3) 0.006(4)
C15 0.028(4) 0.064(4) 0.053(4) 0.009(3) 0.000(3) -0.007(3)
C16 0.032(4) 0.047(4) 0.049(4) -0.001(3) -0.003(3) -0.007(3)
C17 0.029(4) 0.046(3) 0.048(4) -0.001(3) 0.006(3) -0.003(3)
C18 0.028(4) 0.030(3) 0.047(4) -0.005(3) 0.001(3) 0.003(2)
C19 0.035(4) 0.049(3) 0.042(4) 0.004(3) -0.002(3) -0.001(3)
C20 0.034(4) 0.044(3) 0.056(4) -0.012(3) -0.013(3) 0.009(3)
C21 0.034(4) 0.039(3) 0.046(4) -0.015(3) 0.000(3) 0.000(3)
C22 0.038(4) 0.047(4) 0.057(4) -0.008(3) 0.013(3) -0.001(3)
C23 0.049(4) 0.031(3) 0.041(4) -0.005(3) -0.002(3) 0.001(3)
C24 0.030(7) 0.047(6) 0.188(17) -0.021(9) -0.030(9) 0.018(5)
C24' 0.040(18) 0.079(18) 0.16(3) -0.01(2) -0.03(2) -0.011(15)
C25 0.066(5) 0.056(4) 0.063(4) -0.020(3) -0.015(4) -0.016(3)
C26 0.107(7) 0.137(7) 0.055(5) 0.013(5) 0.032(5) -0.033(6)
C27 0.085(6) 0.047(4) 0.080(5) -0.001(4) 0.019(5) 0.003(4)
C28 0.031(5) 0.070(4) 0.102(6) -0.024(4) 0.000(4) -0.008(3)
C29 0.089(6) 0.093(5) 0.045(4) 0.011(4) 0.004(4) -0.027(4)
C30 0.029(4) 0.037(3) 0.038(3) 0.005(3) -0.001(3) -0.005(3)
C31 0.032(4) 0.043(3) 0.044(4) 0.005(3) -0.004(3) -0.007(3)
C32 0.033(4) 0.038(3) 0.045(4) 0.001(3) -0.005(3) -0.004(3)
C33 0.046(4) 0.032(3) 0.038(3) -0.005(3) 0.003(3) -0.006(3)
C34 0.037(4) 0.044(3) 0.035(3) 0.003(3) -0.007(3) -0.004(3)
C35 0.037(4) 0.030(3) 0.029(3) 0.005(2) 0.000(3) -0.004(2)
C36 0.040(4) 0.034(3) 0.039(3) 0.002(2) -0.004(3) -0.009(3)
C37 0.036(4) 0.035(3) 0.029(3) 0.002(2) -0.010(3) 0.003(3)
C38 0.063(5) 0.035(3) 0.038(3) 0.004(3) 0.000(3) 0.001(3)
C39 0.066(5) 0.044(4) 0.041(4) 0.007(3) 0.011(3) 0.011(3)
C40 0.057(5) 0.041(3) 0.040(4) 0.009(3) 0.008(3) 0.006(3)
C41 0.046(4) 0.037(3) 0.036(3) 0.009(3) -0.003(3) -0.002(3)
C42 0.038(4) 0.035(3) 0.032(3) 0.006(2) -0.008(3) 0.002(3)
C43 0.035(4) 0.035(3) 0.032(3) 0.003(2) -0.004(3) -0.002(3)
C44 0.041(4) 0.068(4) 0.046(4) 0.019(3) -0.008(3) -0.004(3)
C45 0.045(5) 0.065(4) 0.051(4) 0.022(3) 0.011(3) 0.000(3)
C46 0.047(4) 0.057(4) 0.025(3) 0.009(3) -0.002(3) 0.007(3)
C47 0.035(4) 0.062(4) 0.041(4) 0.009(3) -0.002(3) 0.001(3)
C48 0.042(4) 0.046(3) 0.034(3) 0.011(3) 0.007(3) 0.002(3)
C49 0.033(5) 0.050(4) 0.107(6) 0.002(4) -0.011(4) 0.003(3)
C50 0.080(6) 0.054(4) 0.070(5) -0.021(3) -0.007(4) -0.008(4)
C51 0.057(6) 0.148(7) 0.061(5) 0.038(5) -0.017(4) 0.013(5)
C52 0.070(7) 0.222(11) 0.109(7) 0.104(7) 0.002(6) -0.050(7)
C53 0.112(7) 0.073(5) 0.090(6) -0.012(4) 0.058(5) 0.002(5)
C54 0.096(6) 0.041(3) 0.054(4) -0.003(3) 0.005(4) -0.004(4)
C55 0.0072(18) 0.0140(15) 0.0123(16) 0.0042(13) 0.0032(13) -0.0031(13)

loop_
_atom_type_symbol
_atom_type_description
_atom_type_scat_dispersion_real
_atom_type_scat_dispersion_imag
_atom_type_scat_source
C C 0.0033 0.0016 'International Tables Vol C Tables 4.2.6.8 and 6.1.1.4'
H H 0.0000 0.0000 'International Tables Vol C Tables 4.2.6.8 and 6.1.1.4'
Cl Cl 0.1484 0.1585 'International Tables Vol C Tables 4.2.6.8 and 6.1.1.4'
N N 0.0061 0.0033 'International Tables Vol C Tables 4.2.6.8 and 6.1.1.4'
O O 0.0106 0.0060 'International Tables Vol C Tables 4.2.6.8 and 6.1.1.4'
Pd Pd -0.9988 1.0072 'International Tables Vol C Tables 4.2.6.8 and 6.1.1.4'

loop_
_geom_angle_atom_site_label_1
_geom_angle_atom_site_label_2
_geom_angle_atom_site_label_3
_geom_angle
N2 Pd1 N1 76.84(16)
N2 Pd1 C55 96.78(16)
N1 Pd1 C55 172.00(16)
N2 Pd1 Cl1 174.09(13)
N1 Pd1 Cl1 98.15(12)
C55 Pd1 Cl1 88.47(11)
C32 O1 C49 117.1(4)
C33 O2 C50 117.7(5)
C53 O3 C40 117.8(5)
C41 O4 C54 116.9(4)
C46 O5 C51 117.3(5)
C45 O6 C52 117.1(5)
C7 O7 C24 115.6(6)
C7 O7 C24' 118.3(18)
C8 O8 C25 116.4(4)
C15 O9 C26 115.4(5)
C16 O10 C27 116.9(5)
C21 O11 C28 117.0(5)
C29 O12 C22 118.0(5)
C2 N1 C5 119.3(4)
C2 N1 Pd1 115.1(3)
C5 N1 Pd1 125.6(3)
C3 N2 C30 119.5(4)
C3 N2 Pd1 117.1(3)
C30 N2 Pd1 123.4(3)
C2 C1 H1A 109.5
C2 C1 H1B 109.5
H1A C1 H1B 109.5
C2 C1 H1C 109.5
H1A C1 H1C 109.5
H1B C1 H1C 109.5
N1 C2 C3 115.0(5)
N1 C2 C1 126.0(5)
C3 C2 C1 118.9(5)
N2 C3 C2 115.5(5)
N2 C3 C4 125.4(5)
C2 C3 C4 119.0(5)
C3 C4 H4A 109.5
C3 C4 H4B 109.5
H4A C4 H4B 109.5
C3 C4 H4C 109.5
H4A C4 H4C 109.5
H4B C4 H4C 109.5
C6 C5 C10 122.0(5)
C6 C5 N1 119.3(5)
C10 C5 N1 118.5(5)
C5 C6 C7 119.4(5)
C5 C6 H6A 120.3
C7 C6 H6A 120.3
C8 C7 O7 115.6(5)
C8 C7 C6 119.7(5)
O7 C7 C6 124.6(5)
C7 C8 O8 114.8(5)
C7 C8 C9 119.6(5)
O8 C8 C9 125.5(5)
C10 C9 C8 121.2(5)
C10 C9 H9A 119.4
C8 C9 H9A 119.4
C5 C10 C9 117.8(5)
C5 C10 C11 119.4(4)
C9 C10 C11 122.7(5)
C10 C11 C18 114.2(4)
C10 C11 C12 110.4(4)
C18 C11 C12 114.2(4)
C10 C11 H11A 105.7
C18 C11 H11A 105.7
C12 C11 H11A 105.7
C17 C12 C13 118.6(5)
C17 C12 C11 118.9(5)
C13 C12 C11 122.4(5)
C12 C13 C14 121.2(6)
C12 C13 H13A 119.4
C14 C13 H13A 119.4
C15 C14 C13 119.8(6)
C15 C14 H14A 120.1
C13 C14 H14A 120.1
O9 C15 C16 114.1(6)
O9 C15 C14 125.5(6)
C16 C15 C14 120.3(6)
C15 C16 O10 116.3(5)
C15 C16 C17 119.3(5)
O10 C16 C17 124.4(5)
C12 C17 C16 120.8(5)
C12 C17 H17A 119.6
C16 C17 H17A 119.6
C19 C18 C23 118.7(5)
C19 C18 C11 123.3(5)
C23 C18 C11 118.0(5)
C18 C19 C20 120.8(5)
C18 C19 H19A 119.6
C20 C19 H19A 119.6
C21 C20 C19 120.7(6)
C21 C20 H20A 119.6
C19 C20 H20A 119.6
C22 C21 O11 116.6(5)
C22 C21 C20 118.0(6)
O11 C21 C20 125.4(5)
C21 C22 O12 115.9(6)
C21 C22 C23 120.9(6)
O12 C22 C23 123.2(6)
C18 C23 C22 120.9(6)
C18 C23 H23A 119.6
C22 C23 H23A 119.6
O7 C24 H24A 109.5
O7 C24 H24B 109.5
H24A C24 H24B 109.5
O7 C24 H24C 109.5
H24A C24 H24C 109.5
H24B C24 H24C 109.5
O7 C24' H24D 109.5
O7 C24' H24E 109.5
H24D C24' H24E 109.5
O7 C24' H24F 109.5
H24D C24' H24F 109.5
H24E C24' H24F 109.5
O8 C25 H25A 109.5
O8 C25 H25B 109.5
H25A C25 H25B 109.5
O8 C25 H25C 109.5
H25A C25 H25C 109.5
H25B C25 H25C 109.5
O9 C26 H26A 109.5
O9 C26 H26B 109.5
H26A C26 H26B 109.5
O9 C26 H26C 109.5
H26A C26 H26C 109.5
H26B C26 H26C 109.5
O10 C27 H27A 109.5
O10 C27 H27B 109.5
H27A C27 H27B 109.5
O10 C27 H27C 109.5
H27A C27 H27C 109.5
H27B C27 H27C 109.5
O11 C28 H28A 109.5
O11 C28 H28B 109.5
H28A C28 H28B 109.5
O11 C28 H28C 109.5
H28A C28 H28C 109.5
H28B C28 H28C 109.5
O12 C29 H29A 109.5
O12 C29 H29B 109.5
H29A C29 H29B 109.5
O12 C29 H29C 109.5
H29A C29 H29C 109.5
H29B C29 H29C 109.5
C35 C30 N2 119.3(5)
C35 C30 C31 121.8(5)
N2 C30 C31 118.9(5)
C32 C31 C30 119.6(5)
C32 C31 H31A 120.2
C30 C31 H31A 120.2
O1 C32 C31 124.9(5)
O1 C32 C33 115.2(5)
C31 C32 C33 119.8(5)
C34 C33 O2 123.7(5)
C34 C33 C32 120.4(5)
O2 C33 C32 115.9(5)
C33 C34 C35 121.0(5)
C33 C34 H34A 119.5
C35 C34 H34A 119.5
C34 C35 C30 117.2(5)
C34 C35 C36 121.6(5)
C30 C35 C36 121.2(5)
C37 C36 C43 113.0(4)
C37 C36 C35 110.9(4)
C43 C36 C35 114.2(4)
C37 C36 H36A 106.0
C43 C36 H36A 106.0
C35 C36 H36A 106.0
C38 C37 C42 118.4(5)
C38 C37 C36 119.6(5)
C42 C37 C36 121.8(5)
C37 C38 C39 121.1(5)
C37 C38 H38A 119.5
C39 C38 H38A 119.5
C38 C39 C40 119.5(5)
C38 C39 H39A 120.3
C40 C39 H39A 120.3
C41 C40 C39 119.9(6)
C41 C40 O3 116.5(5)
C39 C40 O3 123.6(5)
C40 C41 C42 119.6(5)
C40 C41 O4 116.1(5)
C42 C41 O4 124.3(5)
C41 C42 C37 121.5(5)
C41 C42 H42A 119.3
C37 C42 H42A 119.3
C48 C43 C44 118.6(5)
C48 C43 C36 123.7(5)
C44 C43 C36 117.6(5)
C45 C44 C43 121.5(6)
C45 C44 H44A 119.2
C43 C44 H44A 119.2
O6 C45 C44 125.5(6)
O6 C45 C46 115.8(6)
C44 C45 C46 118.7(5)
O5 C46 C47 123.7(6)
O5 C46 C45 115.7(5)
C47 C46 C45 120.6(5)
C48 C47 C46 119.5(6)
C48 C47 H47A 120.2
C46 C47 H47A 120.2
C43 C48 C47 121.0(5)
C43 C48 H48A 119.5
C47 C48 H48A 119.5
O1 C49 H49A 109.5
O1 C49 H49B 109.5
H49A C49 H49B 109.5
O1 C49 H49C 109.5
H49A C49 H49C 109.5
H49B C49 H49C 109.5
O2 C50 H50A 109.5
O2 C50 H50B 109.5
H50A C50 H50B 109.5
O2 C50 H50C 109.5
H50A C50 H50C 109.5
H50B C50 H50C 109.5
O5 C51 H51A 109.5
O5 C51 H51B 109.5
H51A C51 H51B 109.5
O5 C51 H51C 109.5
H51A C51 H51C 109.5
H51B C51 H51C 109.5
O6 C52 H52A 109.5
O6 C52 H52B 109.5
H52A C52 H52B 109.5
O6 C52 H52C 109.5
H52A C52 H52C 109.5
H52B C52 H52C 109.5
O3 C53 H53A 109.5
O3 C53 H53B 109.5
H53A C53 H53B 109.5
O3 C53 H53C 109.5
H53A C53 H53C 109.5
H53B C53 H53C 109.5
O4 C54 H54A 109.5
O4 C54 H54B 109.5
H54A C54 H54B 109.5
O4 C54 H54C 109.5
H54A C54 H54C 109.5
H54B C54 H54C 109.5
Pd1 C55 H55A 109.5
Pd1 C55 H55B 109.5
H55A C55 H55B 109.5
Pd1 C55 H55C 109.5
H55A C55 H55C 109.5
H55B C55 H55C 109.5

loop_
_geom_bond_atom_site_label_1
_geom_bond_atom_site_label_2
_geom_bond_distance
Pd1 N2 2.044(4)
Pd1 N1 2.114(4)
Pd1 C55 2.160(4)
Pd1 Cl1 2.2774(16)
O1 C32 1.368(6)
O1 C49 1.410(7)
O2 C33 1.375(6)
O2 C50 1.412(7)
O3 C53 1.440(7)
O3 C40 1.385(7)
O4 C41 1.380(6)
O4 C54 1.430(6)
O5 C46 1.393(6)
O5 C51 1.420(7)
O6 C45 1.365(7)
O6 C52 1.426(8)
O7 C7 1.379(6)
O7 C24 1.444(10)
O7 C24' 1.461(19)
O8 C8 1.379(6)
O8 C25 1.435(7)
O9 C15 1.394(7)
O9 C26 1.451(8)
O10 C16 1.365(6)
O10 C27 1.405(7)
O11 C21 1.349(7)
O11 C28 1.425(8)
O12 C29 1.418(8)
O12 C22 1.383(7)
N1 C2 1.280(6)
N1 C5 1.455(6)
N2 C3 1.283(6)
N2 C30 1.462(6)
C1 C2 1.498(7)
C1 H1A 0.9600
C1 H1B 0.9600
C1 H1C 0.9600
C2 C3 1.485(7)
C3 C4 1.504(7)
C4 H4A 0.9600
C4 H4B 0.9600
C4 H4C 0.9600
C5 C6 1.389(7)
C5 C10 1.376(7)
C6 C7 1.366(7)
C6 H6A 0.9300
C7 C8 1.404(8)
C8 C9 1.375(7)
C9 C10 1.389(7)
C9 H9A 0.9300
C10 C11 1.523(7)
C11 C18 1.515(7)
C11 C12 1.527(7)
C11 H11A 0.9800
C12 C17 1.392(7)
C12 C13 1.375(7)
C13 C14 1.398(7)
C13 H13A 0.9300
C14 C15 1.362(8)
C14 H14A 0.9300
C15 C16 1.399(8)
C16 C17 1.390(7)
C17 H17A 0.9300
C18 C19 1.371(7)
C18 C23 1.376(7)
C19 C20 1.396(7)
C19 H19A 0.9300
C20 C21 1.383(8)
C20 H20A 0.9300
C21 C22 1.386(8)
C22 C23 1.387(7)
C23 H23A 0.9300
C24 H24A 0.9600
C24 H24B 0.9600
C24 H24C 0.9600
C24' H24D 0.9600
C24' H24E 0.9600
C24' H24F 0.9600
C25 H25A 0.9600
C25 H25B 0.9600
C25 H25C 0.9600
C26 H26A 0.9600
C26 H26B 0.9600
C26 H26C 0.9600
C27 H27A 0.9600
C27 H27B 0.9600
C27 H27C 0.9600
C28 H28A 0.9600
C28 H28B 0.9600
C28 H28C 0.9600
C29 H29A 0.9600
C29 H29B 0.9600
C29 H29C 0.9600
C30 C35 1.368(7)
C30 C31 1.406(7)
C31 C32 1.359(7)
C31 H31A 0.9300
C32 C33 1.385(7)
C33 C34 1.371(7)
C34 C35 1.409(7)
C34 H34A 0.9300
C35 C36 1.532(7)
C36 C37 1.537(7)
C36 C43 1.521(7)
C36 H36A 0.9800
C37 C38 1.356(7)
C37 C42 1.391(7)
C38 C39 1.414(7)
C38 H38A 0.9300
C39 C40 1.369(8)
C39 H39A 0.9300
C40 C41 1.385(7)
C41 C42 1.376(7)
C42 H42A 0.9300
C43 C48 1.361(7)
C43 C44 1.383(7)
C44 C45 1.391(8)
C44 H44A 0.9300
C45 C46 1.391(8)
C46 C47 1.357(7)
C47 C48 1.414(7)
C47 H47A 0.9300
C48 H48A 0.9300
C49 H49A 0.9600
C49 H49B 0.9600
C49 H49C 0.9600
C50 H50A 0.9600
C50 H50B 0.9600
C50 H50C 0.9600
C51 H51A 0.9600
C51 H51B 0.9600
C51 H51C 0.9600
C52 H52A 0.9600
C52 H52B 0.9600
C52 H52C 0.9600
C53 H53A 0.9600
C53 H53B 0.9600
C53 H53C 0.9600
C54 H54A 0.9600
C54 H54B 0.9600
C54 H54C 0.9600
C55 H55A 0.9600
C55 H55B 0.9600
C55 H55C 0.9600

loop_
_geom_torsion_atom_site_label_1
_geom_torsion_atom_site_label_2
_geom_torsion_atom_site_label_3
_geom_torsion_atom_site_label_4
_geom_torsion
C5 N1 C2 C3 -175.4(4)
Pd1 N1 C2 C3 6.4(6)
C5 N1 C2 C1 5.5(8)
Pd1 N1 C2 C1 -172.8(4)
C30 N2 C3 C2 -175.1(4)
Pd1 N2 C3 C2 5.0(6)
C30 N2 C3 C4 7.9(8)
Pd1 N2 C3 C4 -172.0(4)
N1 C2 C3 N2 -7.6(7)
C1 C2 C3 N2 171.6(5)
N1 C2 C3 C4 169.6(5)
C1 C2 C3 C4 -11.2(8)
C2 N1 C5 C6 -83.3(7)
Pd1 N1 C5 C6 94.8(6)
C2 N1 C5 C10 100.8(6)
Pd1 N1 C5 C10 -81.1(6)
C10 C5 C6 C7 -2.8(9)
N1 C5 C6 C7 -178.6(5)
C24 O7 C7 C8 175.0(13)
C24' O7 C7 C8 -140(3)
C24 O7 C7 C6 -6.1(15)
C24' O7 C7 C6 39(3)
C5 C6 C7 C8 0.0(9)
C5 C6 C7 O7 -179.0(5)
O7 C7 C8 O8 -1.3(8)
C6 C7 C8 O8 179.6(5)
O7 C7 C8 C9 -177.8(5)
C6 C7 C8 C9 3.2(9)
C25 O8 C8 C7 175.7(5)
C25 O8 C8 C9 -8.1(8)
C7 C8 C9 C10 -3.6(9)
O8 C8 C9 C10 -179.7(5)
C6 C5 C10 C9 2.4(8)
N1 C5 C10 C9 178.2(5)
C6 C5 C10 C11 -179.1(5)
N1 C5 C10 C11 -3.3(7)
C8 C9 C10 C5 0.9(8)
C8 C9 C10 C11 -177.6(5)
C5 C10 C11 C18 152.4(5)
C9 C10 C11 C18 -29.2(7)
C5 C10 C11 C12 -77.3(6)
C9 C10 C11 C12 101.1(6)
C10 C11 C12 C17 141.6(5)
C18 C11 C12 C17 -88.1(6)
C10 C11 C12 C13 -38.2(7)
C18 C11 C12 C13 92.1(6)
C17 C12 C13 C14 -1.0(8)
C11 C12 C13 C14 178.8(5)
C12 C13 C14 C15 0.3(9)
C26 O9 C15 C16 -179.6(6)
C26 O9 C15 C14 2.4(9)
C13 C14 C15 O9 178.4(5)
C13 C14 C15 C16 0.5(9)
O9 C15 C16 O10 3.1(8)
C14 C15 C16 O10 -178.7(5)
O9 C15 C16 C17 -178.6(5)
C14 C15 C16 C17 -0.5(9)
C27 O10 C16 C15 -169.4(6)
C27 O10 C16 C17 12.4(8)
C13 C12 C17 C16 1.0(8)
C11 C12 C17 C16 -178.8(5)
C15 C16 C17 C12 -0.2(8)
O10 C16 C17 C12 177.9(5)
C10 C11 C18 C19 101.9(6)
C12 C11 C18 C19 -26.5(7)
C10 C11 C18 C23 -77.2(6)
C12 C11 C18 C23 154.4(5)
C23 C18 C19 C20 -0.6(8)
C11 C18 C19 C20 -179.7(5)
C18 C19 C20 C21 0.2(8)
C28 O11 C21 C22 -178.4(5)
C28 O11 C21 C20 -0.6(8)
C19 C20 C21 C22 0.1(8)
C19 C20 C21 O11 -177.7(5)
O11 C21 C22 O12 -0.6(7)
C20 C21 C22 O12 -178.7(5)
O11 C21 C22 C23 178.0(5)
C20 C21 C22 C23 -0.1(8)
C29 O12 C22 C21 175.2(5)
C29 O12 C22 C23 -3.4(8)
C19 C18 C23 C22 0.6(7)
C11 C18 C23 C22 179.8(5)
C21 C22 C23 C18 -0.3(8)
O12 C22 C23 C18 178.2(5)
C3 N2 C30 C35 85.1(6)
Pd1 N2 C30 C35 -95.0(5)
C3 N2 C30 C31 -95.5(6)
Pd1 N2 C30 C31 84.4(5)
C35 C30 C31 C32 -1.7(8)
N2 C30 C31 C32 178.9(5)
C49 O1 C32 C31 4.7(8)
C49 O1 C32 C33 -177.1(5)
C30 C31 C32 O1 178.9(5)
C30 C31 C32 C33 0.8(8)
C50 O2 C33 C34 -16.2(7)
C50 O2 C33 C32 164.1(5)
O1 C32 C33 C34 -176.6(5)
C31 C32 C33 C34 1.7(8)
O1 C32 C33 O2 3.1(7)
C31 C32 C33 O2 -178.6(5)
O2 C33 C34 C35 177.0(4)
C32 C33 C34 C35 -3.4(8)
C33 C34 C35 C30 2.4(7)
C33 C34 C35 C36 -177.4(5)
N2 C30 C35 C34 179.5(4)
C31 C30 C35 C34 0.1(7)
N2 C30 C35 C36 -0.6(7)
C31 C30 C35 C36 179.9(5)
C34 C35 C36 C37 90.4(6)
C30 C35 C36 C37 -89.5(6)
C34 C35 C36 C43 -38.8(7)
C30 C35 C36 C43 141.4(5)
C43 C36 C37 C38 -92.6(6)
C35 C36 C37 C38 137.6(5)
C43 C36 C37 C42 82.8(6)
C35 C36 C37 C42 -46.9(7)
C42 C37 C38 C39 -1.3(8)
C36 C37 C38 C39 174.2(5)
C37 C38 C39 C40 -0.5(9)
C38 C39 C40 C41 2.1(9)
C38 C39 C40 O3 -178.4(5)
C53 O3 C40 C41 -178.0(6)
C53 O3 C40 C39 2.6(9)
C39 C40 C41 C42 -2.0(9)
O3 C40 C41 C42 178.6(5)
C39 C40 C41 O4 178.9(5)
O3 C40 C41 O4 -0.5(8)
C54 O4 C41 C40 -177.7(5)
C54 O4 C41 C42 3.3(8)
C40 C41 C42 C37 0.1(8)
O4 C41 C42 C37 179.2(5)
C38 C37 C42 C41 1.5(8)
C36 C37 C42 C41 -174.0(5)
C37 C36 C43 C48 -14.0(7)
C35 C36 C43 C48 114.1(6)
C37 C36 C43 C44 162.0(5)
C35 C36 C43 C44 -70.0(6)
C48 C43 C44 C45 1.2(9)
C36 C43 C44 C45 -175.0(5)
C52 O6 C45 C44 -0.6(11)
C52 O6 C45 C46 178.9(7)
C43 C44 C45 O6 178.4(6)
C43 C44 C45 C46 -1.1(9)
C51 O5 C46 C47 -1.1(8)
C51 O5 C46 C45 -178.6(6)
O6 C45 C46 O5 -0.5(8)
C44 C45 C46 O5 179.0(5)
O6 C45 C46 C47 -178.1(6)
C44 C45 C46 C47 1.4(9)
O5 C46 C47 C48 -179.2(5)
C45 C46 C47 C48 -1.8(9)
C44 C43 C48 C47 -1.5(8)
C36 C43 C48 C47 174.4(5)
C46 C47 C48 C43 1.9(8)
